data_8100571
loop_
_publ_author_name
'Neuman, Alain'
'Coindet-Benramdane, Mounia'
'Gillier, H\'elene'
'Leroux, Yves'
'El Manouni, Driss'
'Prang\'e, Thierry'

_publ_section_title
;
Crystal structure of (1-hydroxy-1-phosphono-pentyl)-phosphonic acid 
dimethyl ammonium salt, C~7~H~21~NO~7~P~2~, and of (1,8- dihydroxy-
1,8,8-tris-phosphono-octyl)-phosphonic acid bis-dimethylammonium salt 
tetra-hydrate, C~12~H~36~N~2~O~14~P~4~ &#x00B7; 4H~2~O, evidence for trapped 
alcaline species by bisphosphonic and tetraphosphonic acids in the 
crystalline state
;
_journal_issue 1
_journal_name_full 'Zeitschrift f\"ur Kristallographie - New Crystal Structures'
_journal_page_first 154
_journal_page_last 156
_journal_volume 217
_journal_year 2002
_chemical_formula_moiety 'C12 H32 N2 O14 P4'
_chemical_formula_sum 'C12 H44 N2 O18 P4'
_chemical_formula_weight 628.37
_space_group_IT_number 2
_symmetry_cell_setting triclinic
_symmetry_space_group_name_Hall '-P 1'
_symmetry_space_group_name_H-M 'P -1'
_cell_angle_alpha 98.43(10)
_cell_angle_beta 104.90(10)
_cell_angle_gamma 106.58(10)
_cell_formula_units_Z 1
_cell_length_a 10.052(2)
_cell_length_b 9.336(2)
_cell_length_c 8.289(2)
_cell_measurement_temperature 291(2)
_cell_volume 699.8(3)
_diffrn_ambient_temperature 291(2)
_exptl_crystal_density_diffrn 1.491
_cod_database_code 8100571

loop_
_symmetry_equiv_pos_as_xyz
'x, y, z'
'-x, -y, -z'

loop_
_atom_site_label
_atom_site_type_symbol
_atom_site_fract_x
_atom_site_fract_y
_atom_site_fract_z
_atom_site_U_iso_or_equiv
_atom_site_adp_type
_atom_site_occupancy
_atom_site_calc_flag
_atom_site_refinement_flags
_atom_site_disorder_assembly
_atom_site_disorder_group
P1 P 0.2683(2) 0.4427(2) 0.4270(3) 0.0220(8) Uani 1 d . . .
P2 P 0.07522(19) 0.29047(19) 0.6310(3) 0.0172(7) Uani 1 d . . .
O13 O 0.3722(6) 0.5623(6) 0.5957(8) 0.0338(17) Uani 1 d . . .
O12 O 0.3531(5) 0.4056(6) 0.3116(7) 0.0267(15) Uani 1 d . . .
H12 H 0.2980 0.3702 0.2125 0.032 Uiso 1 calc R . .
O11 O 0.1473(5) 0.4981(5) 0.3460(7) 0.0309(16) Uani 1 d . . .
O21 O 0.1579(6) 0.4307(5) 0.7783(7) 0.0285(15) Uani 1 d . . .
H21 H 0.1214 0.4979 0.7642 0.043 Uiso 1 calc R . .
O23 O 0.0379(5) 0.1421(5) 0.6954(7) 0.0300(16) Uani 1 d . . .
O22 O -0.0639(6) 0.3052(6) 0.5173(7) 0.0309(16) Uani 1 d . . .
H22 H -0.0936 0.3604 0.5749 0.037 Uiso 1 calc R . .
O1 O 0.0886(6) 0.1624(5) 0.3324(8) 0.0225(16) Uani 1 d . . .
H1 H 0.0664 0.0737 0.3438 0.027 Uiso 1 calc R . .
C1 C 0.1873(8) 0.2638(8) 0.4907(11) 0.020(2) Uani 1 d . . .
C2 C 0.3087(9) 0.2037(9) 0.5823(12) 0.032(2) Uani 1 d . . .
H21C H 0.3932 0.2914 0.6527 0.038 Uiso 1 calc R . .
H22C H 0.2733 0.1443 0.6587 0.038 Uiso 1 calc R . .
C3 C 0.3575(9) 0.1048(9) 0.4633(12) 0.032(2) Uani 1 d . . .
H1C3 H 0.2737 0.0153 0.3953 0.038 Uiso 1 calc R . .
H2C3 H 0.3903 0.1630 0.3848 0.038 Uiso 1 calc R . .
C4 C 0.4763(10) 0.0516(10) 0.5517(12) 0.037(3) Uani 1 d . . .
H1C4 H 0.5610 0.1420 0.6143 0.044 Uiso 1 calc R . .
H2C4 H 0.4450 0.0006 0.6362 0.044 Uiso 1 calc R . .
N1S N 0.8490(7) 0.2688(7) 0.1385(9) 0.0299(19) Uani 1 d . . .
H1NS H 0.8657 0.3642 0.1982 0.036 Uiso 1 calc R . .
H2NS H 0.9138 0.2315 0.1992 0.036 Uiso 1 calc R . .
C1S C 0.7002(10) 0.1710(11) 0.1218(15) 0.057(3) Uani 1 d . . .
H1S1 H 0.6301 0.2048 0.0495 0.068 Uiso 1 calc R . .
H2S1 H 0.6877 0.1782 0.2333 0.068 Uiso 1 calc R . .
H3S1 H 0.6859 0.0661 0.0717 0.068 Uiso 1 calc R . .
C2S C 0.8739(12) 0.2781(11) -0.0259(13) 0.050(3) Uani 1 d . . .
H1S2 H 0.8058 0.3187 -0.0911 0.060 Uiso 1 calc R . .
H2S2 H 0.8602 0.1772 -0.0886 0.060 Uiso 1 calc R . .
H3S2 H 0.9719 0.3445 -0.0062 0.060 Uiso 1 calc R . .
O1E O 0.6139(9) 0.4883(13) 0.9670(11) 0.095(3) Uani 1 d D . .
H1E H 0.626(13) 0.598(3) 0.979(19) 0.142 Uiso 1 d D . .
H2E H 0.694(11) 0.475(13) 1.054(14) 0.142 Uiso 1 d D . .
O2E O 0.1473(12) 0.1025(14) 0.0027(11) 0.105(4) Uani 1 d D . .
H3E H 0.140(17) -0.006(6) -0.006(19) 0.157 Uiso 1 d D . .
H4E H 0.118(17) 0.140(13) 0.100(13) 0.157 Uiso 1 d D . .

loop_
_atom_site_aniso_label
_atom_site_aniso_U_11
_atom_site_aniso_U_22
_atom_site_aniso_U_33
_atom_site_aniso_U_23
_atom_site_aniso_U_13
_atom_site_aniso_U_12
P1 0.0207(12) 0.0217(10) 0.030(2) 0.0104(12) 0.0128(14) 0.0108(9)
P2 0.0180(11) 0.0186(10) 0.0137(18) 0.0025(10) 0.0036(12) 0.0064(8)
O13 0.032(3) 0.026(3) 0.037(5) -0.006(3) 0.013(4) 0.003(3)
O12 0.022(3) 0.038(3) 0.021(4) 0.011(3) 0.006(3) 0.010(2)
O11 0.033(3) 0.028(3) 0.040(5) 0.013(3) 0.015(3) 0.016(2)
O21 0.035(3) 0.024(3) 0.030(5) 0.001(3) 0.015(3) 0.014(2)
O23 0.034(3) 0.021(3) 0.033(5) 0.014(3) 0.011(3) 0.003(2)
O22 0.037(3) 0.035(3) 0.025(5) -0.002(3) 0.012(4) 0.022(3)
O1 0.028(3) 0.017(2) 0.017(5) 0.001(3) 0.002(3) 0.006(2)
C1 0.028(5) 0.021(4) 0.011(7) -0.001(5) 0.007(6) 0.011(4)
C2 0.031(5) 0.042(4) 0.032(7) 0.017(5) 0.010(5) 0.024(4)
C3 0.035(5) 0.027(4) 0.035(7) 0.004(4) 0.009(5) 0.016(4)
C4 0.040(5) 0.042(4) 0.035(8) 0.006(5) 0.010(6) 0.026(4)
N1S 0.034(4) 0.021(3) 0.017(6) -0.004(3) -0.006(4) 0.000(3)
C1S 0.050(6) 0.044(5) 0.060(9) -0.002(6) 0.019(7) -0.002(5)
C2S 0.076(7) 0.043(5) 0.036(8) 0.007(5) 0.025(7) 0.022(5)
O1E 0.075(6) 0.181(10) 0.046(7) 0.055(7) 0.014(5) 0.060(7)
O2E 0.141(9) 0.184(11) 0.026(6) 0.022(7) 0.022(6) 0.114(9)

loop_
_geom_bond_atom_site_label_1
_geom_bond_atom_site_label_2
_geom_bond_distance
_geom_bond_site_symmetry_2
_geom_bond_publ_flag
P1 O11 1.496(5) . ?
P1 O12 1.501(5) . ?
P1 O13 1.555(7) . ?
P1 C1 1.853(6) . ?
P2 O21 1.511(6) . ?
P2 O22 1.527(6) . ?
P2 O23 1.539(4) . ?
P2 C1 1.853(7) . ?
O1 C1 1.426(10) . ?
C1 C2 1.556(10) . ?
C2 C3 1.518(10) . ?
C3 C4 1.485(11) . ?
C4 C4 1.456(15) 2_656 ?
N1S C2S 1.458(10) . ?
N1S C1S 1.472(10) . ?
